data_7100570
loop_
_publ_author_name
'Avinash Thadani'
'Bhartesh Dhudshia'

_publ_section_title
;
Diastereoselective allylation and crotylation of N-unsubstituted
imines derived from ketones
;
_journal_name_full 'Chemical Communications'
_journal_paper_doi 10.1039/b511411j
_journal_year 2005
_chemical_formula_sum 'C17 H19 N O'
_chemical_formula_weight 253.33
_space_group_IT_number 14
_symmetry_cell_setting monoclinic
_symmetry_space_group_name_Hall '-P 2yn'
_symmetry_space_group_name_H-M 'P 1 21/n 1'
_cell_angle_alpha 90.00
_cell_angle_beta 97.148(2)
_cell_angle_gamma 90.00
_cell_formula_units_Z 4
_cell_length_a 12.143(2)
_cell_length_b 6.2609(12)
_cell_length_c 18.975(4)
_cell_measurement_temperature 173(2)
_cell_volume 1431.4(5)
_diffrn_ambient_temperature 173(2)
_exptl_crystal_density_diffrn 1.176
_cod_original_sg_symbol_H-M 'P 21/n'
_cod_database_code 7100570

loop_
_symmetry_equiv_pos_as_xyz
'x, y, z'
'-x+1/2, y+1/2, -z+1/2'
'-x, -y, -z'
'x-1/2, -y-1/2, z-1/2'

loop_
_atom_site_label
_atom_site_type_symbol
_atom_site_fract_x
_atom_site_fract_y
_atom_site_fract_z
_atom_site_U_iso_or_equiv
_atom_site_adp_type
_atom_site_occupancy
_atom_site_symmetry_multiplicity
_atom_site_calc_flag
_atom_site_refinement_flags
_atom_site_disorder_assembly
_atom_site_disorder_group
O1 O 0.24987(9) 0.75650(19) 0.23379(6) 0.0319(3) Uani 1 1 d . . .
H1A H 0.2130(17) 0.843(4) 0.2588(11) 0.058(7) Uiso 1 1 d . . .
N1 N 0.41960(12) 0.4730(2) 0.20254(9) 0.0303(4) Uani 1 1 d . . .
H1B H 0.4453(15) 0.389(3) 0.1714(10) 0.042(6) Uiso 1 1 d . . .
H1C H 0.4673(17) 0.467(3) 0.2442(11) 0.048(6) Uiso 1 1 d . . .
C1 C 0.3251(2) 0.3821(4) 0.02071(12) 0.0480(6) Uani 1 1 d . . .
H1D H 0.3547(16) 0.309(3) -0.0157(11) 0.056(6) Uiso 1 1 d . . .
H1E H 0.2587(17) 0.326(3) 0.0373(10) 0.047(6) Uiso 1 1 d . . .
C2 C 0.37047(16) 0.5562(3) 0.04875(9) 0.0386(5) Uani 1 1 d . . .
H2 H 0.4374(17) 0.612(3) 0.0322(10) 0.050(6) Uiso 1 1 d . . .
C3 C 0.32814(15) 0.6826(3) 0.10629(9) 0.0325(4) Uani 1 1 d . . .
H3A H 0.3129(14) 0.834(3) 0.0903(9) 0.037(5) Uiso 1 1 d . . .
H3B H 0.2594(14) 0.617(3) 0.1175(8) 0.025(4) Uiso 1 1 d . . .
C4 C 0.40985(13) 0.6915(3) 0.17528(8) 0.0260(4) Uani 1 1 d . . .
C5 C 0.35905(13) 0.8306(3) 0.23091(9) 0.0273(4) Uani 1 1 d . . .
H5 H 0.3568(12) 0.983(3) 0.2127(8) 0.025(4) Uiso 1 1 d . . .
C6 C 0.52086(13) 0.7937(3) 0.16228(8) 0.0267(4) Uani 1 1 d . . .
C7 C 0.52247(16) 0.9864(3) 0.12600(10) 0.0349(4) Uani 1 1 d . . .
H7 H 0.4514(14) 1.051(3) 0.1063(8) 0.028(4) Uiso 1 1 d . . .
C8 C 0.62123(19) 1.0873(4) 0.11781(11) 0.0458(5) Uani 1 1 d . . .
H8 H 0.6197(16) 1.218(3) 0.0923(11) 0.052(6) Uiso 1 1 d . . .
C9 C 0.72084(18) 0.9983(4) 0.14569(11) 0.0497(6) Uani 1 1 d . . .
H9 H 0.7865(17) 1.063(3) 0.1404(10) 0.055(6) Uiso 1 1 d . . .
C10 C 0.72073(16) 0.8077(4) 0.18103(11) 0.0450(5) Uani 1 1 d . . .
H10 H 0.7897(16) 0.742(3) 0.2002(10) 0.050(6) Uiso 1 1 d . . .
C11 C 0.62180(15) 0.7063(3) 0.18872(10) 0.0347(4) Uani 1 1 d . . .
H11 H 0.6221(13) 0.572(3) 0.2136(9) 0.027(4) Uiso 1 1 d . . .
C12 C 0.42642(14) 0.8273(3) 0.30366(9) 0.0288(4) Uani 1 1 d . . .
C13 C 0.50657(16) 0.9791(3) 0.32376(10) 0.0390(5) Uani 1 1 d . . .
H13 H 0.5194(15) 1.091(3) 0.2900(10) 0.043(5) Uiso 1 1 d . . .
C14 C 0.56710(18) 0.9754(4) 0.39040(11) 0.0493(6) Uani 1 1 d . . .
H14 H 0.6249(17) 1.080(3) 0.4030(11) 0.055(6) Uiso 1 1 d . . .
C15 C 0.54893(18) 0.8200(4) 0.43816(11) 0.0512(6) Uani 1 1 d . . .
H15 H 0.5915(17) 0.815(3) 0.4839(12) 0.059(6) Uiso 1 1 d . . .
C16 C 0.4682(2) 0.6704(4) 0.41896(11) 0.0592(7) Uani 1 1 d . . .
H16 H 0.4558(18) 0.562(4) 0.4512(13) 0.074(7) Uiso 1 1 d . . .
C17 C 0.40707(17) 0.6739(4) 0.35264(10) 0.0457(5) Uani 1 1 d . . .
H17 H 0.3482(17) 0.572(3) 0.3389(10) 0.054(6) Uiso 1 1 d . . .

loop_
_atom_site_aniso_label
_atom_site_aniso_U_11
_atom_site_aniso_U_22
_atom_site_aniso_U_33
_atom_site_aniso_U_23
_atom_site_aniso_U_13
_atom_site_aniso_U_12
O1 0.0257(6) 0.0333(7) 0.0380(7) -0.0045(6) 0.0090(5) 0.0002(5)
N1 0.0340(9) 0.0244(8) 0.0334(9) 0.0010(7) 0.0078(7) 0.0035(7)
C1 0.0511(14) 0.0550(14) 0.0372(12) -0.0099(11) 0.0019(10) 0.0030(11)
C2 0.0366(11) 0.0500(13) 0.0287(10) -0.0032(9) 0.0028(8) 0.0000(10)
C3 0.0301(10) 0.0342(11) 0.0326(10) 0.0010(8) 0.0020(8) 0.0016(8)
C4 0.0268(9) 0.0233(9) 0.0279(9) 0.0015(7) 0.0039(7) 0.0025(7)
C5 0.0259(9) 0.0254(10) 0.0312(9) 0.0021(8) 0.0062(7) 0.0005(7)
C6 0.0316(9) 0.0260(9) 0.0233(9) -0.0038(7) 0.0065(7) 0.0015(7)
C7 0.0413(11) 0.0312(10) 0.0330(10) 0.0023(8) 0.0082(8) 0.0003(9)
C8 0.0611(14) 0.0373(12) 0.0419(12) 0.0021(10) 0.0176(10) -0.0125(11)
C9 0.0426(13) 0.0611(15) 0.0486(13) -0.0125(11) 0.0182(10) -0.0215(11)
C10 0.0310(11) 0.0587(14) 0.0453(12) -0.0063(11) 0.0053(9) -0.0038(10)
C11 0.0337(10) 0.0367(11) 0.0341(10) 0.0013(9) 0.0054(8) 0.0010(8)
C12 0.0283(9) 0.0289(9) 0.0302(9) -0.0022(8) 0.0078(7) 0.0031(8)
C13 0.0467(11) 0.0359(11) 0.0339(11) -0.0007(9) 0.0036(9) -0.0060(9)
C14 0.0500(13) 0.0550(14) 0.0411(12) -0.0076(10) -0.0015(10) -0.0156(11)
C15 0.0544(13) 0.0664(15) 0.0300(11) -0.0020(11) -0.0057(10) -0.0044(11)
C16 0.0699(16) 0.0685(16) 0.0366(12) 0.0188(12) -0.0034(11) -0.0171(13)
C17 0.0496(13) 0.0516(13) 0.0341(11) 0.0066(10) -0.0016(9) -0.0148(10)

loop_
_geom_bond_atom_site_label_1
_geom_bond_atom_site_label_2
_geom_bond_distance
_geom_bond_site_symmetry_2
_geom_bond_publ_flag
O1 C5 1.4120(19) . ?
N1 C4 1.462(2) . ?
C1 C2 1.304(3) . ?
C2 C3 1.491(3) . ?
C3 C4 1.542(2) . ?
C4 C6 1.539(2) . ?
C4 C5 1.554(2) . ?
C5 C12 1.515(2) . ?
C6 C11 1.379(2) . ?
C6 C7 1.391(2) . ?
C7 C8 1.381(3) . ?
C8 C9 1.376(3) . ?
C9 C10 1.369(3) . ?
C10 C11 1.383(3) . ?
C12 C17 1.377(3) . ?
C12 C13 1.380(3) . ?
C13 C14 1.382(3) . ?
C14 C15 1.366(3) . ?
C15 C16 1.372(3) . ?
C16 C17 1.379(3) . ?
